data_2238570
loop_
_publ_author_name
'Nagalakshmi, R. A.'
'Suresh, J.'
'Malathi, K.'
'Kumar, R. Ranjith'
'Lakshman, P. L. N.'

_publ_section_title
;
 1',1''-Dimethyl-4'-(4-methylphenyl)dispiro[11<i>H</i>-indeno[1,2-b]quinoxaline-11,2'-pyrrolidine-3',3''-piperidin]-4''-one
;
_journal_coeditor_code TK5247
_journal_issue 9
_journal_name_full 'Acta Crystallographica Section E'
_journal_page_first o1466
_journal_paper_doi 10.1107/S1600536813022964
_journal_volume 69
_journal_year 2013
_chemical_formula_iupac 'C31 H30 N4 O'
_chemical_formula_moiety 'C31 H30 N4 O'
_chemical_formula_sum 'C31 H30 N4 O'
_chemical_formula_weight 474.59
_chemical_name_systematic
1',1''-Dimethyl-4'-(4-methylphenyl)dispiro[11<i>H</i>-indeno[1,2-b]quinoxaline-11,2'-pyrrolidine-3',3''-piperidin]-4''-one
_space_group_IT_number 15
_symmetry_cell_setting monoclinic
_symmetry_space_group_name_Hall '-C 2yc'
_symmetry_space_group_name_H-M 'C 1 2/c 1'
_atom_sites_solution_hydrogens geom
_atom_sites_solution_primary direct
_atom_sites_solution_secondary difmap
_audit_creation_method SHELXL-97
_cell_angle_alpha 90.00
_cell_angle_beta 116.547(2)
_cell_angle_gamma 90.00
_cell_formula_units_Z 8
_cell_length_a 22.3183(7)
_cell_length_b 14.4411(5)
_cell_length_c 17.2474(6)
_cell_measurement_reflns_used 2000
_cell_measurement_temperature 293(2)
_cell_measurement_theta_max 31
_cell_measurement_theta_min 2
_cell_volume 4972.8(3)
_computing_cell_refinement 'SAINT (Bruker, 2004)'
_computing_data_collection 'APEX2 (Bruker, 2004)'
_computing_data_reduction 'SAINT (Bruker, 2004)'
_computing_molecular_graphics 'PLATON (Spek, 2009)'
_computing_publication_material 'SHELXL97 (Sheldrick, 2008)'
_computing_structure_refinement 'SHELXL97 (Sheldrick, 2008)'
_computing_structure_solution 'SHELXS97 (Sheldrick, 2008)'
_diffrn_ambient_temperature 293(2)
_diffrn_detector_area_resol_mean 0
_diffrn_measured_fraction_theta_full 0.995
_diffrn_measured_fraction_theta_max 0.995
_diffrn_measurement_device_type 'Bruker Kappa APEXII'
_diffrn_measurement_method '\w & \j'
_diffrn_radiation_monochromator graphite
_diffrn_radiation_source 'fine-focus sealed tube'
_diffrn_radiation_type MoK\a
_diffrn_radiation_wavelength 0.71073
_diffrn_reflns_av_R_equivalents 0.0312
_diffrn_reflns_av_sigmaI/netI 0.0285
_diffrn_reflns_limit_h_max 25
_diffrn_reflns_limit_h_min -26
_diffrn_reflns_limit_k_max 17
_diffrn_reflns_limit_k_min -17
_diffrn_reflns_limit_l_max 20
_diffrn_reflns_limit_l_min -20
_diffrn_reflns_number 22517
_diffrn_reflns_theta_full 25.38
_diffrn_reflns_theta_max 25.38
_diffrn_reflns_theta_min 2.04
_diffrn_standards_interval_count 0
_diffrn_standards_interval_time 0
_diffrn_standards_number 0
_exptl_absorpt_coefficient_mu 0.078
_exptl_absorpt_correction_T_max 0.974
_exptl_absorpt_correction_T_min 0.967
_exptl_absorpt_correction_type multi-scan
_exptl_absorpt_process_details '(SADABS; Sheldrick, 1996)'
_exptl_crystal_colour green
_exptl_crystal_density_diffrn 1.268
_exptl_crystal_density_method 'not measured'
_exptl_crystal_description block
_exptl_crystal_F_000 2016
_exptl_crystal_size_max 0.21
_exptl_crystal_size_mid 0.19
_exptl_crystal_size_min 0.18
_refine_diff_density_max 0.183
_refine_diff_density_min -0.123
_refine_ls_extinction_coef 0.0021(3)
_refine_ls_extinction_expression Fc^*^=kFc[1+0.001xFc^2^\l^3^/sin(2\q)]^-1/4^
_refine_ls_extinction_method 'SHELXL97 (Sheldrick, 2008)'
_refine_ls_goodness_of_fit_ref 1.040
_refine_ls_hydrogen_treatment constr
_refine_ls_matrix_type full
_refine_ls_number_parameters 327
_refine_ls_number_reflns 4550
_refine_ls_number_restraints 0
_refine_ls_restrained_S_all 1.040
_refine_ls_R_factor_all 0.0709
_refine_ls_R_factor_gt 0.0421
_refine_ls_shift/su_max 0.000
_refine_ls_shift/su_mean 0.000
_refine_ls_structure_factor_coef Fsqd
_refine_ls_weighting_details 'calc w=1/[\s^2^(Fo^2^)+(0.0634P)^2^+0.8964P] where P=(Fo^2^+2Fc^2^)/3'
_refine_ls_weighting_scheme calc
_refine_ls_wR_factor_gt 0.1091
_refine_ls_wR_factor_ref 0.1244
_reflns_number_gt 3034
_reflns_number_total 4550
_reflns_threshold_expression I>2\s(I)
_cod_data_source_file tk5247.cif
_cod_data_source_block I
_cod_original_sg_symbol_H-M 'C 2/c'
_cod_database_code 2238570
_cod_database_fobs_code 2238570

loop_
_symmetry_equiv_pos_as_xyz
'x, y, z'
'-x, y, -z+1/2'
'x+1/2, y+1/2, z'
'-x+1/2, y+1/2, -z+1/2'
'-x, -y, -z'
'x, -y, z-1/2'
'-x+1/2, -y+1/2, -z'
'x+1/2, -y+1/2, z-1/2'

loop_
_atom_site_type_symbol
_atom_site_label
_atom_site_fract_x
_atom_site_fract_y
_atom_site_fract_z
_atom_site_U_iso_or_equiv
_atom_site_adp_type
_atom_site_calc_flag
_atom_site_refinement_flags
_atom_site_occupancy
_atom_site_symmetry_multiplicity
C C1 0.19283(9) 0.44011(12) 0.17083(12) 0.0662(5) Uani d . 1 1
H H1A 0.1556 0.4180 0.1193 0.099 Uiso calc R 1 1
H H1B 0.2142 0.4902 0.1562 0.099 Uiso calc R 1 1
H H1C 0.1772 0.4614 0.2113 0.099 Uiso calc R 1 1
C C2 0.26183(9) 0.31684(11) 0.15307(11) 0.0566(4) Uani d . 1 1
H H2A 0.2837 0.3582 0.1293 0.068 Uiso calc R 1 1
H H2B 0.2245 0.2865 0.1060 0.068 Uiso calc R 1 1
C C3 0.31046(8) 0.24719(10) 0.21449(10) 0.0515(4) Uani d . 1 1
H H3 0.2835 0.2026 0.2282 0.062 Uiso calc R 1 1
C C4 0.35031(8) 0.30452(10) 0.29852(10) 0.0497(4) Uani d . 1 1
C C5 0.30037(8) 0.38860(10) 0.28912(10) 0.0494(4) Uani d . 1 1
C C6 0.28097(8) 0.40162(11) 0.36293(11) 0.0522(4) Uani d . 1 1
C C7 0.30097(8) 0.48735(12) 0.40302(10) 0.0548(4) Uani d . 1 1
C C8 0.28659(10) 0.51283(14) 0.47011(11) 0.0694(5) Uani d . 1 1
H H8 0.3003 0.5699 0.4972 0.083 Uiso calc R 1 1
C C9 0.25172(11) 0.45217(16) 0.49585(13) 0.0780(6) Uani d . 1 1
H H9 0.2422 0.4680 0.5414 0.094 Uiso calc R 1 1
C C10 0.23070(10) 0.36849(15) 0.45534(12) 0.0714(5) Uani d . 1 1
H H10 0.2065 0.3288 0.4733 0.086 Uiso calc R 1 1
C C11 0.24484(9) 0.34188(13) 0.38817(11) 0.0615(5) Uani d . 1 1
H H11 0.2303 0.2851 0.3607 0.074 Uiso calc R 1 1
C C12 0.32976(8) 0.48350(10) 0.28851(10) 0.0489(4) Uani d . 1 1
C C13 0.33176(8) 0.53940(11) 0.35792(10) 0.0510(4) Uani d . 1 1
C C14 0.37575(8) 0.65677(11) 0.31451(11) 0.0554(4) Uani d . 1 1
C C15 0.37010(8) 0.60413(11) 0.24282(11) 0.0540(4) Uani d . 1 1
C C16 0.39018(9) 0.64307(13) 0.18372(12) 0.0653(5) Uani d . 1 1
H H16 0.3863 0.6091 0.1359 0.078 Uiso calc R 1 1
C C17 0.41534(10) 0.73044(14) 0.19630(15) 0.0768(6) Uani d . 1 1
H H17 0.4282 0.7561 0.1566 0.092 Uiso calc R 1 1
C C18 0.42209(10) 0.78177(14) 0.26775(15) 0.0787(6) Uani d . 1 1
H H18 0.4400 0.8412 0.2759 0.094 Uiso calc R 1 1
C C19 0.40282(10) 0.74624(12) 0.32589(13) 0.0688(5) Uani d . 1 1
H H19 0.4076 0.7814 0.3735 0.083 Uiso calc R 1 1
C C31 0.35014(8) 0.19158(10) 0.17934(11) 0.0518(4) Uani d . 1 1
C C32 0.35959(11) 0.21834(12) 0.10931(12) 0.0686(5) Uani d . 1 1
H H32 0.3428 0.2751 0.0832 0.082 Uiso calc R 1 1
C C33 0.39341(11) 0.16312(14) 0.07647(13) 0.0769(6) Uani d . 1 1
H H33 0.3988 0.1840 0.0290 0.092 Uiso calc R 1 1
C C34 0.41901(11) 0.07944(15) 0.11128(14) 0.0785(6) Uani d . 1 1
C C35 0.40965(15) 0.05333(16) 0.18085(18) 0.1093(9) Uani d . 1 1
H H35 0.4264 -0.0036 0.2066 0.131 Uiso calc R 1 1
C C36 0.37650(13) 0.10758(14) 0.21450(16) 0.0908(7) Uani d . 1 1
H H36 0.3718 0.0866 0.2625 0.109 Uiso calc R 1 1
C C37 0.45532(15) 0.0190(2) 0.07414(18) 0.1260(10) Uani d . 1 1
H H37A 0.4938 -0.0084 0.1206 0.189 Uiso calc R 1 1
H H37B 0.4694 0.0560 0.0390 0.189 Uiso calc R 1 1
H H37C 0.4258 -0.0290 0.0393 0.189 Uiso calc R 1 1
C C41 0.41760(8) 0.33778(12) 0.30566(11) 0.0563(4) Uani d . 1 1
H H41A 0.4444 0.2846 0.3062 0.068 Uiso calc R 1 1
H H41B 0.4100 0.3751 0.2554 0.068 Uiso calc R 1 1
C C42 0.51060(10) 0.44002(16) 0.38092(16) 0.0959(7) Uani d . 1 1
H H42A 0.4946 0.4798 0.3311 0.144 Uiso calc R 1 1
H H42B 0.5410 0.3953 0.3771 0.144 Uiso calc R 1 1
H H42C 0.5334 0.4763 0.4325 0.144 Uiso calc R 1 1
C C43 0.47597(11) 0.33179(16) 0.45900(13) 0.0862(7) Uani d . 1 1
H H43A 0.5019 0.3672 0.5112 0.103 Uiso calc R 1 1
H H43B 0.5045 0.2835 0.4547 0.103 Uiso calc R 1 1
C C44 0.41635(11) 0.28845(15) 0.46469(12) 0.0812(6) Uani d . 1 1
H H44A 0.4321 0.2401 0.5083 0.097 Uiso calc R 1 1
H H44B 0.3944 0.3352 0.4834 0.097 Uiso calc R 1 1
C C45 0.36603(10) 0.24775(13) 0.38038(12) 0.0633(5) Uani d . 1 1
N N1 0.24057(7) 0.36540(9) 0.20961(9) 0.0539(4) Uani d . 1 1
N N2 0.45411(7) 0.39221(11) 0.38393(10) 0.0678(4) Uani d . 1 1
N N3 0.34651(7) 0.51439(9) 0.22985(9) 0.0539(4) Uani d . 1 1
N N4 0.35471(7) 0.62400(9) 0.37323(9) 0.0581(4) Uani d . 1 1
O O1 0.34059(9) 0.17381(10) 0.37835(10) 0.0914(5) Uani d . 1 1

loop_
_atom_site_aniso_label
_atom_site_aniso_U_11
_atom_site_aniso_U_22
_atom_site_aniso_U_33
_atom_site_aniso_U_12
_atom_site_aniso_U_13
_atom_site_aniso_U_23
C1 0.0577(11) 0.0755(12) 0.0587(12) 0.0110(9) 0.0200(10) 0.0029(9)
C2 0.0560(10) 0.0630(10) 0.0429(10) -0.0017(8) 0.0151(9) -0.0044(8)
C3 0.0545(10) 0.0525(9) 0.0458(10) -0.0054(8) 0.0207(8) 0.0003(7)
C4 0.0529(10) 0.0545(9) 0.0402(9) 0.0012(8) 0.0194(8) 0.0015(7)
C5 0.0488(9) 0.0563(9) 0.0410(9) -0.0019(7) 0.0183(8) -0.0003(7)
C6 0.0484(10) 0.0637(10) 0.0434(10) 0.0044(8) 0.0194(8) 0.0042(8)
C7 0.0516(10) 0.0692(11) 0.0409(10) 0.0051(8) 0.0182(8) 0.0006(8)
C8 0.0735(13) 0.0864(13) 0.0489(11) 0.0002(11) 0.0278(11) -0.0106(9)
C9 0.0778(14) 0.1113(16) 0.0546(12) 0.0052(13) 0.0382(12) -0.0022(11)
C10 0.0655(13) 0.0987(15) 0.0574(12) 0.0015(11) 0.0340(11) 0.0109(11)
C11 0.0584(11) 0.0710(11) 0.0551(11) -0.0014(9) 0.0253(10) 0.0046(9)
C12 0.0459(9) 0.0567(9) 0.0388(9) 0.0025(7) 0.0142(8) 0.0017(7)
C13 0.0478(9) 0.0570(9) 0.0401(9) 0.0044(8) 0.0125(8) -0.0005(7)
C14 0.0460(10) 0.0554(10) 0.0531(11) 0.0040(8) 0.0116(9) 0.0055(8)
C15 0.0452(9) 0.0595(10) 0.0488(10) 0.0002(8) 0.0135(8) 0.0054(8)
C16 0.0568(11) 0.0755(12) 0.0581(11) -0.0078(10) 0.0206(9) 0.0066(9)
C17 0.0658(13) 0.0817(14) 0.0754(15) -0.0125(11) 0.0249(12) 0.0156(11)
C18 0.0703(13) 0.0621(11) 0.0868(16) -0.0120(10) 0.0200(12) 0.0099(11)
C19 0.0633(12) 0.0571(10) 0.0694(13) -0.0012(9) 0.0148(11) -0.0001(9)
C31 0.0562(10) 0.0485(9) 0.0479(10) -0.0066(8) 0.0208(9) -0.0032(7)
C32 0.0949(15) 0.0591(10) 0.0577(12) 0.0070(10) 0.0393(12) 0.0031(9)
C33 0.0916(16) 0.0868(14) 0.0614(13) 0.0064(12) 0.0424(12) -0.0036(10)
C34 0.0772(14) 0.0866(14) 0.0653(14) 0.0195(12) 0.0261(12) -0.0074(11)
C35 0.154(3) 0.0787(15) 0.117(2) 0.0533(16) 0.080(2) 0.0320(14)
C36 0.131(2) 0.0701(12) 0.0980(18) 0.0313(13) 0.0746(17) 0.0290(11)
C37 0.132(2) 0.145(2) 0.102(2) 0.062(2) 0.0533(19) -0.0064(17)
C41 0.0504(10) 0.0623(10) 0.0505(10) 0.0030(8) 0.0175(9) -0.0039(8)
C42 0.0582(13) 0.1049(17) 0.1071(19) -0.0202(12) 0.0213(13) -0.0308(14)
C43 0.0697(14) 0.1080(17) 0.0532(13) 0.0155(13) 0.0028(11) -0.0076(11)
C44 0.0850(15) 0.1026(15) 0.0442(12) 0.0253(13) 0.0184(11) 0.0128(10)
C45 0.0728(13) 0.0675(11) 0.0522(11) 0.0126(10) 0.0302(10) 0.0098(9)
N1 0.0486(8) 0.0615(8) 0.0444(8) 0.0015(7) 0.0145(7) -0.0019(6)
N2 0.0520(9) 0.0787(10) 0.0581(10) -0.0012(8) 0.0116(8) -0.0140(8)
N3 0.0557(9) 0.0589(8) 0.0449(8) -0.0018(7) 0.0205(7) 0.0019(6)
N4 0.0559(9) 0.0584(8) 0.0507(9) 0.0016(7) 0.0154(7) -0.0038(7)
O1 0.1314(14) 0.0729(9) 0.0757(10) -0.0015(9) 0.0515(10) 0.0191(7)

loop_
_atom_type_symbol
_atom_type_description
_atom_type_scat_dispersion_real
_atom_type_scat_dispersion_imag
_atom_type_scat_source
C C 0.0033 0.0016 'International Tables Vol C Tables 4.2.6.8 and 6.1.1.4'
H H 0.0000 0.0000 'International Tables Vol C Tables 4.2.6.8 and 6.1.1.4'
N N 0.0061 0.0033 'International Tables Vol C Tables 4.2.6.8 and 6.1.1.4'
O O 0.0106 0.0060 'International Tables Vol C Tables 4.2.6.8 and 6.1.1.4'

loop_
_geom_angle_atom_site_label_1
_geom_angle_atom_site_label_2
_geom_angle_atom_site_label_3
_geom_angle
N1 C1 H1A 109.5
N1 C1 H1B 109.5
H1A C1 H1B 109.5
N1 C1 H1C 109.5
H1A C1 H1C 109.5
H1B C1 H1C 109.5
N1 C2 C3 101.52(13)
N1 C2 H2A 111.5
C3 C2 H2A 111.5
N1 C2 H2B 111.5
C3 C2 H2B 111.5
H2A C2 H2B 109.3
C31 C3 C2 116.05(13)
C31 C3 C4 117.60(14)
C2 C3 C4 103.36(12)
C31 C3 H3 106.3
C2 C3 H3 106.3
C4 C3 H3 106.3
C41 C4 C45 106.37(14)
C41 C4 C3 111.96(12)
C45 C4 C3 111.94(13)
C41 C4 C5 112.52(12)
C45 C4 C5 111.13(12)
C3 C4 C5 103.06(12)
N1 C5 C12 114.56(13)
N1 C5 C6 109.26(13)
C12 C5 C6 100.27(12)
N1 C5 C4 102.87(12)
C12 C5 C4 113.56(12)
C6 C5 C4 116.79(12)
C11 C6 C7 120.22(15)
C11 C6 C5 127.58(15)
C7 C6 C5 112.10(14)
C8 C7 C6 120.69(16)
C8 C7 C13 130.67(16)
C6 C7 C13 108.49(13)
C9 C8 C7 118.62(18)
C9 C8 H8 120.7
C7 C8 H8 120.7
C10 C9 C8 120.89(17)
C10 C9 H9 119.6
C8 C9 H9 119.6
C9 C10 C11 121.17(18)
C9 C10 H10 119.4
C11 C10 H10 119.4
C6 C11 C10 118.38(17)
C6 C11 H11 120.8
C10 C11 H11 120.8
N3 C12 C13 123.00(14)
N3 C12 C5 125.97(14)
C13 C12 C5 110.83(13)
N4 C13 C12 124.14(15)
N4 C13 C7 127.68(15)
C12 C13 C7 108.10(14)
N4 C14 C19 118.75(16)
N4 C14 C15 122.30(15)
C19 C14 C15 118.95(16)
N3 C15 C16 118.83(16)
N3 C15 C14 121.84(15)
C16 C15 C14 119.32(16)
C17 C16 C15 120.02(19)
C17 C16 H16 120.0
C15 C16 H16 120.0
C16 C17 C18 120.73(19)
C16 C17 H17 119.6
C18 C17 H17 119.6
C19 C18 C17 120.68(18)
C19 C18 H18 119.7
C17 C18 H18 119.7
C18 C19 C14 120.28(19)
C18 C19 H19 119.9
C14 C19 H19 119.9
C36 C31 C32 115.86(16)
C36 C31 C3 120.51(15)
C32 C31 C3 123.56(15)
C31 C32 C33 121.72(17)
C31 C32 H32 119.1
C33 C32 H32 119.1
C34 C33 C32 122.13(18)
C34 C33 H33 118.9
C32 C33 H33 118.9
C33 C34 C35 115.91(18)
C33 C34 C37 121.7(2)
C35 C34 C37 122.4(2)
C34 C35 C36 122.7(2)
C34 C35 H35 118.7
C36 C35 H35 118.7
C31 C36 C35 121.73(19)
C31 C36 H36 119.1
C35 C36 H36 119.1
C34 C37 H37A 109.5
C34 C37 H37B 109.5
H37A C37 H37B 109.5
C34 C37 H37C 109.5
H37A C37 H37C 109.5
H37B C37 H37C 109.5
N2 C41 C4 111.52(13)
N2 C41 H41A 109.3
C4 C41 H41A 109.3
N2 C41 H41B 109.3
C4 C41 H41B 109.3
H41A C41 H41B 108.0
N2 C42 H42A 109.5
N2 C42 H42B 109.5
H42A C42 H42B 109.5
N2 C42 H42C 109.5
H42A C42 H42C 109.5
H42B C42 H42C 109.5
N2 C43 C44 110.57(17)
N2 C43 H43A 109.5
C44 C43 H43A 109.5
N2 C43 H43B 109.5
C44 C43 H43B 109.5
H43A C43 H43B 108.1
C45 C44 C43 113.41(16)
C45 C44 H44A 108.9
C43 C44 H44A 108.9
C45 C44 H44B 108.9
C43 C44 H44B 108.9
H44A C44 H44B 107.7
O1 C45 C44 120.93(18)
O1 C45 C4 122.54(18)
C44 C45 C4 116.52(17)
C2 N1 C1 116.41(13)
C2 N1 C5 107.90(12)
C1 N1 C5 115.85(13)
C43 N2 C41 109.14(15)
C43 N2 C42 111.38(17)
C41 N2 C42 110.91(15)
C12 N3 C15 114.63(14)
C13 N4 C14 113.89(14)

loop_
_geom_bond_atom_site_label_1
_geom_bond_atom_site_label_2
_geom_bond_distance
C1 N1 1.452(2)
C1 H1A 0.9600
C1 H1B 0.9600
C1 H1C 0.9600
C2 N1 1.443(2)
C2 C3 1.511(2)
C2 H2A 0.9700
C2 H2B 0.9700
C3 C31 1.509(2)
C3 C4 1.557(2)
C3 H3 0.9800
C4 C41 1.528(2)
C4 C45 1.532(2)
C4 C5 1.607(2)
C5 N1 1.462(2)
C5 C12 1.521(2)
C5 C6 1.528(2)
C6 C11 1.378(2)
C6 C7 1.391(2)
C7 C8 1.382(2)
C7 C13 1.456(2)
C8 C9 1.371(3)
C8 H8 0.9300
C9 C10 1.369(3)
C9 H9 0.9300
C10 C11 1.384(2)
C10 H10 0.9300
C11 H11 0.9300
C12 N3 1.3041(19)
C12 C13 1.428(2)
C13 N4 1.305(2)
C14 N4 1.377(2)
C14 C19 1.403(2)
C14 C15 1.408(2)
C15 N3 1.379(2)
C15 C16 1.401(2)
C16 C17 1.359(3)
C16 H16 0.9300
C17 C18 1.387(3)
C17 H17 0.9300
C18 C19 1.356(3)
C18 H18 0.9300
C19 H19 0.9300
C31 C36 1.366(2)
C31 C32 1.371(2)
C32 C33 1.382(3)
C32 H32 0.9300
C33 C34 1.357(3)
C33 H33 0.9300
C34 C35 1.360(3)
C34 C37 1.515(3)
C35 C36 1.372(3)
C35 H35 0.9300
C36 H36 0.9300
C37 H37A 0.9600
C37 H37B 0.9600
C37 H37C 0.9600
C41 N2 1.456(2)
C41 H41A 0.9700
C41 H41B 0.9700
C42 N2 1.459(2)
C42 H42A 0.9600
C42 H42B 0.9600
C42 H42C 0.9600
C43 N2 1.453(3)
C43 C44 1.513(3)
C43 H43A 0.9700
C43 H43B 0.9700
C44 C45 1.504(3)
C44 H44A 0.9700
C44 H44B 0.9700
C45 O1 1.202(2)

loop_
_geom_hbond_atom_site_label_D
_geom_hbond_atom_site_label_H
_geom_hbond_atom_site_label_A
_geom_hbond_site_symmetry_A
_geom_hbond_distance_DH
_geom_hbond_distance_HA
_geom_hbond_distance_DA
_geom_hbond_angle_DHA
C3 H3 O1 . 0.98 2.36 2.804(2) 107
C41 H41B N3 . 0.97 2.39 2.980(2) 119
C11 H11 Cg1 6_545 0.93 2.94 3.692(2) 139

loop_
_geom_torsion_atom_site_label_1
_geom_torsion_atom_site_label_2
_geom_torsion_atom_site_label_3
_geom_torsion_atom_site_label_4
_geom_torsion
N1 C2 C3 C31 -172.10(13)
N1 C2 C3 C4 -41.85(15)
C31 C3 C4 C41 30.84(19)
C2 C3 C4 C41 -98.47(15)
C31 C3 C4 C45 -88.50(17)
C2 C3 C4 C45 142.19(14)
C31 C3 C4 C5 152.00(13)
C2 C3 C4 C5 22.69(14)
C41 C4 C5 N1 124.83(13)
C45 C4 C5 N1 -116.00(15)
C3 C4 C5 N1 4.05(14)
C41 C4 C5 C12 0.45(18)
C45 C4 C5 C12 119.62(15)
C3 C4 C5 C12 -120.33(13)
C41 C4 C5 C6 -115.54(15)
C45 C4 C5 C6 3.63(19)
C3 C4 C5 C6 123.68(14)
N1 C5 C6 C11 51.5(2)
C12 C5 C6 C11 172.17(17)
C4 C5 C6 C11 -64.7(2)
N1 C5 C6 C7 -125.00(15)
C12 C5 C6 C7 -4.29(17)
C4 C5 C6 C7 118.85(16)
C11 C6 C7 C8 1.8(3)
C5 C6 C7 C8 178.55(15)
C11 C6 C7 C13 -174.11(15)
C5 C6 C7 C13 2.64(19)
C6 C7 C8 C9 -0.5(3)
C13 C7 C8 C9 174.35(18)
C7 C8 C9 C10 -0.9(3)
C8 C9 C10 C11 1.0(3)
C7 C6 C11 C10 -1.6(3)
C5 C6 C11 C10 -177.83(17)
C9 C10 C11 C6 0.2(3)
N1 C5 C12 N3 -53.7(2)
C6 C5 C12 N3 -170.56(15)
C4 C5 C12 N3 64.1(2)
N1 C5 C12 C13 121.29(15)
C6 C5 C12 C13 4.46(17)
C4 C5 C12 C13 -120.91(14)
N3 C12 C13 N4 -5.0(3)
C5 C12 C13 N4 179.81(15)
N3 C12 C13 C7 171.94(15)
C5 C12 C13 C7 -3.26(18)
C8 C7 C13 N4 1.8(3)
C6 C7 C13 N4 177.18(16)
C8 C7 C13 C12 -174.98(18)
C6 C7 C13 C12 0.39(19)
N4 C14 C15 N3 -3.7(3)
C19 C14 C15 N3 177.29(15)
N4 C14 C15 C16 177.59(16)
C19 C14 C15 C16 -1.4(2)
N3 C15 C16 C17 -178.18(16)
C14 C15 C16 C17 0.6(3)
C15 C16 C17 C18 0.6(3)
C16 C17 C18 C19 -0.9(3)
C17 C18 C19 C14 0.0(3)
N4 C14 C19 C18 -177.93(16)
C15 C14 C19 C18 1.1(3)
C2 C3 C31 C36 -156.72(18)
C4 C3 C31 C36 80.2(2)
C2 C3 C31 C32 20.2(2)
C4 C3 C31 C32 -102.9(2)
C36 C31 C32 C33 0.3(3)
C3 C31 C32 C33 -176.66(18)
C31 C32 C33 C34 0.2(3)
C32 C33 C34 C35 -0.3(3)
C32 C33 C34 C37 179.3(2)
C33 C34 C35 C36 0.0(4)
C37 C34 C35 C36 -179.6(3)
C32 C31 C36 C35 -0.7(3)
C3 C31 C36 C35 176.4(2)
C34 C35 C36 C31 0.6(4)
C45 C4 C41 N2 -58.10(18)
C3 C4 C41 N2 179.34(13)
C5 C4 C41 N2 63.81(17)
N2 C43 C44 C45 48.0(2)
C43 C44 C45 O1 137.3(2)
C43 C44 C45 C4 -41.7(2)
C41 C4 C45 O1 -134.21(18)
C3 C4 C45 O1 -11.6(2)
C5 C4 C45 O1 103.01(19)
C41 C4 C45 C44 44.83(19)
C3 C4 C45 C44 167.41(15)
C5 C4 C45 C44 -77.95(19)
C3 C2 N1 C1 179.32(13)
C3 C2 N1 C5 47.10(16)
C12 C5 N1 C2 92.15(15)
C6 C5 N1 C2 -156.30(13)
C4 C5 N1 C2 -31.57(15)
C12 C5 N1 C1 -40.37(18)
C6 C5 N1 C1 71.18(16)
C4 C5 N1 C1 -164.10(13)
C44 C43 N2 C41 -61.5(2)
C44 C43 N2 C42 175.73(17)
C4 C41 N2 C43 69.31(18)
C4 C41 N2 C42 -167.62(16)
C13 C12 N3 C15 3.6(2)
C5 C12 N3 C15 178.01(14)
C16 C15 N3 C12 179.20(15)
C14 C15 N3 C12 0.5(2)
C12 C13 N4 C14 1.6(2)
C7 C13 N4 C14 -174.70(15)
C19 C14 N4 C13 -178.54(15)
C15 C14 N4 C13 2.4(2)
